data_7125389
loop_
_publ_author_name
'Wang, Yin-Feng'
'Lu, Hai-Yan'
'Shen, Yi-Fan'
'Li, Meng'
'Chen, Chuan-Feng'

_publ_section_title
;
 Novel oxacalix[2]arene[2]triazines with thermally activated delayed
 fluorescence and aggregation-induced emission properties.
;
_journal_issue 64
_journal_name_full 'Chemical communications (Cambridge, England)'
_journal_page_first 9559
_journal_page_last 9562
_journal_paper_doi 10.1039/c9cc04995a
_journal_volume 55
_journal_year 2019
_chemical_formula_moiety 'C36 H28 N4 O2'
_chemical_formula_sum 'C36 H28 N4 O2'
_chemical_formula_weight 548.62
_space_group_crystal_system orthorhombic
_space_group_IT_number 52
_space_group_name_Hall '-P 2a 2bc'
_space_group_name_H-M_alt 'P n n a'
_atom_sites_solution_hydrogens geom
_audit_creation_date 2019-03-11
_audit_creation_method
;
Olex2 1.2
(compiled 2018.05.29 svn.r3508 for OlexSys, GUI svn.r5506)
;
_audit_update_record
;
2019-06-12 deposited with the CCDC.	2019-07-18 downloaded from the CCDC.
;
_cell_angle_alpha 90
_cell_angle_beta 90
_cell_angle_gamma 90
_cell_formula_units_Z 4
_cell_length_a 11.45750(10)
_cell_length_b 10.69620(10)
_cell_length_c 27.0458(2)
_cell_measurement_reflns_used 22436
_cell_measurement_temperature 170.01(10)
_cell_measurement_theta_max 75.2760
_cell_measurement_theta_min 3.8830
_cell_volume 3314.51(5)
_computing_cell_refinement 'CrysAlisPro 1.171.40.14e (Rigaku OD, 2018)'
_computing_data_collection 'CrysAlisPro 1.171.40.14e (Rigaku OD, 2018)'
_computing_data_reduction 'CrysAlisPro 1.171.40.14e (Rigaku OD, 2018)'
_computing_molecular_graphics 'Olex2 (Dolomanov et al., 2009)'
_computing_publication_material 'Olex2 (Dolomanov et al., 2009)'
_computing_structure_refinement 'ShelXL (Sheldrick, 2015)'
_computing_structure_solution 'ShelXT (Sheldrick, 2015)'
_diffrn_ambient_environment N~2~
_diffrn_ambient_temperature 170.01(10)
_diffrn_detector 'CCD plate'
_diffrn_detector_type HyPix
_diffrn_measured_fraction_theta_full 0.993
_diffrn_measured_fraction_theta_max 0.953
_diffrn_measurement_details
;
List of Runs (angles in degrees, time in seconds):

  # Type    Start    End  Width  t~exp~   \w     \q     \k     \f   Frames
#--------------------------------------------------------------------------
  1  \w    -60.00  25.00   0.50    0.05    --  -47.20  46.00-128.00  170
  2  \w   -120.00 -34.00   0.50    0.05    --  -47.20 -46.00  81.00  172
  3  \w     35.00 120.00   0.50    0.05    --   47.20  46.00-128.00  170
  4  \w    -24.00  60.00   0.50    0.05    --   47.20 -46.00  81.00  168
  5  \w   -112.00 -26.00   0.50    0.08    --  -99.00  46.00-128.00  172
  6  \w   -168.00 -86.00   0.50    0.08    --  -99.00 -46.00  81.00  164
  7  \w     31.00 116.00   0.50    0.08    --  103.25 -46.00  81.00  170
  8  \w     91.00 169.00   0.50    0.08    --  103.25  46.00-128.00  156
  9  \w   -120.00 -71.00   0.50    0.05    --  -47.20-125.00-180.00   98
 10  \w     16.00  95.00   0.50    0.05    --   47.20-125.00 -60.00  158
 11  \w   -113.00 -24.00   0.50    0.08    --  -99.00  15.00  90.00  178
 12  \w   -112.00 -24.00   0.50    0.08    --  -99.00  30.00  30.00  176
 13  \w   -115.00 -26.00   0.50    0.08    --  -99.00  61.00 120.00  178
 14  \w   -168.00 -90.00   0.50    0.08    --  -99.00 -30.00 -30.00  156
 15  \w   -160.00 -86.00   0.50    0.08    --  -99.00 -45.00 120.00  148
 16  \w   -112.00 -45.00   0.50    0.08    --  -99.00  45.00  60.00  134
 17  \w     92.00 158.00   0.50    0.08    --  103.25  15.00  30.00  132
;
_diffrn_measurement_device 'four-circle diffractometer'
_diffrn_measurement_device_type 'XtaLAB Synergy R, HyPix'
_diffrn_measurement_method '\w scans'
_diffrn_orient_matrix_type 'CrysAlisPro convention (1999,Acta A55,543-557)'
_diffrn_orient_matrix_UB_11 0.0701978000
_diffrn_orient_matrix_UB_12 0.0553368000
_diffrn_orient_matrix_UB_13 -0.0433988000
_diffrn_orient_matrix_UB_21 -0.0300799000
_diffrn_orient_matrix_UB_22 0.1329845000
_diffrn_orient_matrix_UB_23 0.0177794000
_diffrn_orient_matrix_UB_31 0.1106477000
_diffrn_orient_matrix_UB_32 0.0011203000
_diffrn_orient_matrix_UB_33 0.0323276000
_diffrn_radiation_monochromator mirror
_diffrn_radiation_probe x-ray
_diffrn_radiation_type CuK\a
_diffrn_radiation_wavelength 1.54184
_diffrn_reflns_av_R_equivalents 0.0223
_diffrn_reflns_av_unetI/netI 0.0098
_diffrn_reflns_Laue_measured_fraction_full 0.993
_diffrn_reflns_Laue_measured_fraction_max 0.953
_diffrn_reflns_limit_h_max 13
_diffrn_reflns_limit_h_min -12
_diffrn_reflns_limit_k_max 13
_diffrn_reflns_limit_k_min -13
_diffrn_reflns_limit_l_max 33
_diffrn_reflns_limit_l_min -33
_diffrn_reflns_number 30875
_diffrn_reflns_point_group_measured_fraction_full 0.993
_diffrn_reflns_point_group_measured_fraction_max 0.953
_diffrn_reflns_theta_full 67.684
_diffrn_reflns_theta_max 75.336
_diffrn_reflns_theta_min 4.445
_diffrn_source 'Rotating-anode X-ray tube'
_diffrn_source_type 'PhotonJet R (Cu) X-ray Source'
_exptl_absorpt_coefficient_mu 0.550
_exptl_absorpt_correction_T_max 1.00000
_exptl_absorpt_correction_T_min 0.64137
_exptl_absorpt_correction_type multi-scan
_exptl_absorpt_process_details
;
CrysAlisPro 1.171.40.14e (Rigaku Oxford Diffraction, 2018)
Empirical absorption correction using spherical harmonics,
 implemented in SCALE3 ABSPACK scaling algorithm.
;
_exptl_crystal_colour yellow
_exptl_crystal_colour_primary yellow
_exptl_crystal_density_diffrn 1.099
_exptl_crystal_description block
_exptl_crystal_F_000 1152
_exptl_crystal_size_max 0.355
_exptl_crystal_size_mid 0.345
_exptl_crystal_size_min 0.324
_refine_diff_density_max 0.201
_refine_diff_density_min -0.184
_refine_diff_density_rms 0.035
_refine_ls_extinction_method none
_refine_ls_goodness_of_fit_ref 1.053
_refine_ls_hydrogen_treatment constr
_refine_ls_matrix_type full
_refine_ls_number_parameters 194
_refine_ls_number_reflns 3289
_refine_ls_number_restraints 0
_refine_ls_restrained_S_all 1.053
_refine_ls_R_factor_all 0.0431
_refine_ls_R_factor_gt 0.0404
_refine_ls_shift/su_max 0.001
_refine_ls_shift/su_mean 0.000
_refine_ls_structure_factor_coef Fsqd
_refine_ls_weighting_details 'w=1/[\s^2^(Fo^2^)+(0.0648P)^2^+0.8321P] where P=(Fo^2^+2Fc^2^)/3'
_refine_ls_weighting_scheme calc
_refine_ls_wR_factor_gt 0.1154
_refine_ls_wR_factor_ref 0.1217
_reflns_Friedel_coverage 0.000
_reflns_number_gt 3090
_reflns_number_total 3289
_reflns_threshold_expression 'I > 2\s(I)'
_cod_data_source_file c9cc04995a2.cif
_cod_data_source_block tx401
_cod_database_code 7125389
_shelx_shelxl_version_number 2016/6
_chemical_oxdiff_formula CHNO
_shelx_space_group_comment
;
The symmetry employed for this shelxl refinement is uniquely defined
by the following loop, which should always be used as a source of
symmetry information in preference to the above space-group names.
They are only intended as comments.
;
_reflns_odcompleteness_completeness 99.41
_reflns_odcompleteness_iscentric 1
_reflns_odcompleteness_theta 66.97
_olex2_refinement_description
;
1. Fixed Uiso
 At 1.2 times of:
  All C(H) groups
 At 1.5 times of:
  All C(H,H,H) groups
2.a Aromatic/amide H refined with riding coordinates:
 C2(H2), C3(H3), C4(H4), C5(H5), C6(H6), C10(H10), C11(H11), C14(H14),
 C15(H15), C16(H16), C17(H17)
2.b Idealised Me refined as rotating group:
 C20(H20A,H20B,H20C)
;
_olex2_submission_special_instructions 'No special instructions were received'
_oxdiff_exptl_absorpt_empirical_details
;
Empirical correction (ABSPACK) includes:
- Absorption correction using spherical harmonics
- Frame scaling
;
_oxdiff_exptl_absorpt_empirical_full_max 1.318
_oxdiff_exptl_absorpt_empirical_full_min 0.725

loop_
_space_group_symop_operation_xyz
'x, y, z'
'-x+1/2, -y, z'
'-x+1/2, y+1/2, -z+1/2'
'x, -y+1/2, -z+1/2'
'-x, -y, -z'
'x-1/2, y, -z'
'x-1/2, -y-1/2, z-1/2'
'-x, y-1/2, z-1/2'

loop_
_atom_site_label
_atom_site_type_symbol
_atom_site_fract_x
_atom_site_fract_y
_atom_site_fract_z
_atom_site_U_iso_or_equiv
_atom_site_adp_type
_atom_site_occupancy
_atom_site_site_symmetry_order
_atom_site_calc_flag
_atom_site_refinement_flags_posn
_atom_site_refinement_flags_adp
_atom_site_refinement_flags_occupancy
O1 O 0.41592(8) 0.61055(9) 0.95166(3) 0.0451(2) Uani 1 1 d . . .
N1 N 0.250000 0.500000 0.95247(5) 0.0399(3) Uani 1 2 d S T P
N2 N 0.33699(9) 0.55997(9) 0.87603(3) 0.0365(2) Uani 1 1 d . . .
N3 N 0.250000 0.500000 0.64283(4) 0.0369(3) Uani 1 2 d S T P
C1 C 0.50775(11) 0.66980(12) 0.92648(4) 0.0406(3) Uani 1 1 d . . .
C2 C 0.61823(12) 0.62303(13) 0.93420(5) 0.0483(3) Uani 1 1 d . . .
H2 H 0.629543 0.551605 0.953215 0.058 Uiso 1 1 calc R . .
C3 C 0.71188(13) 0.68440(15) 0.91311(6) 0.0588(4) Uani 1 1 d . . .
H3 H 0.786998 0.653628 0.917765 0.071 Uiso 1 1 calc R . .
C4 C 0.69518(14) 0.79071(17) 0.88525(6) 0.0607(4) Uani 1 1 d . . .
H4 H 0.758720 0.831272 0.871096 0.073 Uiso 1 1 calc R . .
C5 C 0.58334(14) 0.83706(15) 0.87839(5) 0.0564(4) Uani 1 1 d . . .
H5 H 0.572041 0.909332 0.859878 0.068 Uiso 1 1 calc R . .
C6 C 0.48895(12) 0.77652(14) 0.89885(5) 0.0472(3) Uani 1 1 d . . .
H6 H 0.413741 0.806997 0.894153 0.057 Uiso 1 1 calc R . .
C7 C 0.33058(10) 0.55531(12) 0.92504(4) 0.0379(3) Uani 1 1 d . . .
C8 C 0.250000 0.500000 0.85337(5) 0.0334(3) Uani 1 2 d S T P
C9 C 0.250000 0.500000 0.79851(5) 0.0338(3) Uani 1 2 d S T P
C10 C 0.17022(12) 0.42822(13) 0.77283(4) 0.0477(3) Uani 1 1 d . . .
H10 H 0.116115 0.379957 0.789935 0.057 Uiso 1 1 calc R . .
C11 C 0.17071(12) 0.42804(14) 0.72148(4) 0.0492(3) Uani 1 1 d . . .
H11 H 0.117291 0.379137 0.704274 0.059 Uiso 1 1 calc R . .
C12 C 0.250000 0.500000 0.69600(5) 0.0359(4) Uani 1 2 d S T P
C13 C 0.31781(9) 0.41113(10) 0.61768(4) 0.0309(2) Uani 1 1 d . . .
C14 C 0.38535(11) 0.32494(11) 0.64426(4) 0.0396(3) Uani 1 1 d . . .
H14 H 0.385262 0.327438 0.678630 0.048 Uiso 1 1 calc R . .
C15 C 0.45206(11) 0.23633(12) 0.62010(5) 0.0431(3) Uani 1 1 d . . .
H15 H 0.496817 0.180112 0.638223 0.052 Uiso 1 1 calc R . .
C16 C 0.45238(11) 0.23113(12) 0.56903(5) 0.0427(3) Uani 1 1 d . . .
H16 H 0.496625 0.171366 0.552526 0.051 Uiso 1 1 calc R . .
C17 C 0.38583(10) 0.31625(11) 0.54292(4) 0.0369(3) Uani 1 1 d . . .
H17 H 0.386385 0.312400 0.508573 0.044 Uiso 1 1 calc R . .
C18 C 0.31793(9) 0.40757(10) 0.56575(4) 0.0295(2) Uani 1 1 d . . .
C19 C 0.250000 0.500000 0.53393(5) 0.0299(3) Uani 1 2 d S T P
C20 C 0.16318(10) 0.42895(12) 0.50046(4) 0.0391(3) Uani 1 1 d . . .
H20A H 0.204120 0.365698 0.482209 0.059 Uiso 1 1 calc GR . .
H20B H 0.127332 0.486502 0.477849 0.059 Uiso 1 1 calc GR . .
H20C H 0.104118 0.390512 0.520533 0.059 Uiso 1 1 calc GR . .

loop_
_atom_site_aniso_label
_atom_site_aniso_U_11
_atom_site_aniso_U_22
_atom_site_aniso_U_33
_atom_site_aniso_U_23
_atom_site_aniso_U_13
_atom_site_aniso_U_12
O1 0.0460(5) 0.0634(6) 0.0258(4) -0.0069(4) -0.0086(3) 0.0070(4)
N1 0.0435(8) 0.0537(8) 0.0224(6) 0.000 0.000 0.0153(6)
N2 0.0408(5) 0.0468(5) 0.0220(4) -0.0031(4) -0.0021(4) 0.0055(4)
N3 0.0491(8) 0.0420(7) 0.0194(6) 0.000 0.000 0.0047(6)
C1 0.0423(6) 0.0504(7) 0.0290(5) -0.0131(5) -0.0095(5) 0.0076(5)
C2 0.0475(7) 0.0487(7) 0.0487(7) -0.0134(6) -0.0160(6) 0.0114(6)
C3 0.0420(8) 0.0636(9) 0.0708(10) -0.0147(7) -0.0152(7) 0.0078(7)
C4 0.0511(8) 0.0704(10) 0.0608(9) -0.0110(8) -0.0078(7) -0.0099(7)
C5 0.0640(9) 0.0576(8) 0.0476(7) -0.0030(6) -0.0132(7) 0.0011(7)
C6 0.0471(7) 0.0575(8) 0.0369(6) -0.0060(5) -0.0114(5) 0.0125(6)
C7 0.0413(6) 0.0480(6) 0.0243(5) -0.0042(4) -0.0048(4) 0.0145(5)
C8 0.0379(8) 0.0391(8) 0.0233(7) 0.000 0.000 0.0056(6)
C9 0.0390(8) 0.0400(8) 0.0224(7) 0.000 0.000 -0.0002(7)
C10 0.0574(8) 0.0594(8) 0.0261(6) 0.0038(5) 0.0008(5) -0.0222(6)
C11 0.0603(8) 0.0609(8) 0.0264(6) -0.0005(5) -0.0051(5) -0.0234(7)
C12 0.0467(9) 0.0404(8) 0.0205(7) 0.000 0.000 0.0000(7)
C13 0.0319(5) 0.0348(5) 0.0261(5) 0.0005(4) -0.0005(4) -0.0058(4)
C14 0.0432(7) 0.0443(6) 0.0314(5) 0.0042(5) -0.0048(5) -0.0026(5)
C15 0.0380(6) 0.0419(6) 0.0493(7) 0.0053(5) -0.0049(5) 0.0021(5)
C16 0.0353(6) 0.0432(6) 0.0497(7) -0.0058(5) 0.0038(5) 0.0018(5)
C17 0.0340(6) 0.0445(6) 0.0322(5) -0.0053(5) 0.0030(4) -0.0041(5)
C18 0.0265(5) 0.0360(5) 0.0259(5) -0.0014(4) 0.0001(4) -0.0079(4)
C19 0.0294(7) 0.0404(8) 0.0200(6) 0.000 0.000 -0.0064(6)
C20 0.0391(6) 0.0499(6) 0.0283(5) -0.0048(5) -0.0071(4) -0.0050(5)

loop_
_atom_type_symbol
_atom_type_description
_atom_type_scat_dispersion_real
_atom_type_scat_dispersion_imag
_atom_type_scat_source
C C 0.0181 0.0091 'International Tables Vol C Tables 4.2.6.8 and 6.1.1.4'
H H 0.0000 0.0000 'International Tables Vol C Tables 4.2.6.8 and 6.1.1.4'
N N 0.0311 0.0180 'International Tables Vol C Tables 4.2.6.8 and 6.1.1.4'
O O 0.0492 0.0322 'International Tables Vol C Tables 4.2.6.8 and 6.1.1.4'

loop_
_geom_angle_atom_site_label_1
_geom_angle_atom_site_label_2
_geom_angle_atom_site_label_3
_geom_angle
_geom_angle_site_symmetry_1
_geom_angle_site_symmetry_3
C7 O1 C1 118.76(9) . .
C7 N1 C7 111.84(13) . 2_565
C7 N2 C8 113.52(10) . .
C13 N3 C12 118.98(6) . .
C13 N3 C12 118.98(6) 2_565 .
C13 N3 C13 122.03(12) 2_565 .
C2 C1 O1 116.82(12) . .
C2 C1 C6 121.71(13) . .
C6 C1 O1 121.22(11) . .
C1 C2 C3 118.61(13) . .
C4 C3 C2 120.68(14) . .
C3 C4 C5 119.80(16) . .
C6 C5 C4 120.26(15) . .
C5 C6 C1 118.93(13) . .
N1 C7 O1 113.68(9) . .
N1 C7 N2 127.91(11) . .
N2 C7 O1 118.40(11) . .
N2 C8 N2 125.31(13) 2_565 .
N2 C8 C9 117.35(7) 2_565 .
N2 C8 C9 117.35(7) . .
C10 C9 C8 120.20(7) 2_565 .
C10 C9 C8 120.20(7) . .
C10 C9 C10 119.60(14) . 2_565
C9 C10 C11 120.07(11) . .
C12 C11 C10 120.19(11) . .
C11 C12 N3 120.07(7) 2_565 .
C11 C12 N3 120.07(7) . .
C11 C12 C11 119.86(14) . 2_565
N3 C13 C18 120.22(10) . .
C14 C13 N3 120.17(10) . .
C14 C13 C18 119.61(10) . .
C15 C14 C13 120.93(11) . .
C14 C15 C16 120.10(11) . .
C17 C16 C15 118.86(11) . .
C16 C17 C18 122.95(11) . .
C13 C18 C19 123.11(9) . .
C17 C18 C13 117.55(10) . .
C17 C18 C19 119.32(9) . .
C18 C19 C18 111.25(11) . 2_565
C18 C19 C20 109.91(6) . .
C18 C19 C20 109.91(6) 2_565 2_565
C18 C19 C20 108.72(6) 2_565 .
C18 C19 C20 108.72(6) . 2_565
C20 C19 C20 108.27(12) . 2_565

loop_
_geom_bond_atom_site_label_1
_geom_bond_atom_site_label_2
_geom_bond_distance
_geom_bond_site_symmetry_2
O1 C1 1.4045(16) .
O1 C7 1.3505(15) .
N1 C7 1.3239(14) .
N1 C7 1.3240(14) 2_565
N2 C7 1.3284(14) .
N2 C8 1.3343(12) .
N3 C12 1.4379(18) .
N3 C13 1.4034(12) .
N3 C13 1.4034(12) 2_565
C1 C2 1.3769(17) .
C1 C6 1.3813(19) .
C2 C3 1.381(2) .
C3 C4 1.377(2) .
C4 C5 1.386(2) .
C5 C6 1.377(2) .
C8 C9 1.4837(19) .
C9 C10 1.3812(14) .
C9 C10 1.3812(15) 2_565
C10 C11 1.3887(17) .
C11 C12 1.3758(15) .
C13 C14 1.4019(16) .
C13 C18 1.4051(14) .
C14 C15 1.3818(18) .
C15 C16 1.3823(19) .
C16 C17 1.3815(18) .
C17 C18 1.3930(16) .
C18 C19 1.5245(13) .
C19 C20 1.5448(13) 2_565
C19 C20 1.5447(13) .

loop_
_smtbx_masks_void_nr
_smtbx_masks_void_average_x
_smtbx_masks_void_average_y
_smtbx_masks_void_average_z
_smtbx_masks_void_volume
_smtbx_masks_void_count_electrons
1 0.250 0.032 0.250 370.9 83.7
2 -0.250 -0.777 0.750 370.9 83.8
